data_7248106
loop_
_publ_author_name
'Lv, Hongyu'
'Song, Siwei'
'Yin, Dangyue'
'Jiang, Xiue'
'Li, Yang'
'Li, Zhiwei'
'Ao, Wen'
'Wang, Yi'
'Zhang, Qinghua'

_publ_section_title
;
 Assembly of thermostable fused compounds with oxidizers for laser-ignited
 energetic materials
;
_journal_issue 12
_journal_name_full CrystEngComm
_journal_page_first 1738
_journal_page_last 1746
_journal_paper_doi 10.1039/D4CE00006D
_journal_volume 26
_journal_year 2024
_chemical_formula_moiety 'Cl O4, C5 H5 N8 O4'
_chemical_formula_sum 'C5 H5 Cl N8 O8'
_chemical_formula_weight 340.62
_space_group_crystal_system monoclinic
_space_group_IT_number 14
_space_group_name_Hall '-P 2ybc'
_space_group_name_H-M_alt 'P 1 21/c 1'
_atom_sites_solution_hydrogens geom
_atom_sites_solution_primary direct
_audit_creation_date 2020-09-17
_audit_creation_method
;
Olex2 1.2
(compiled 2018.05.29 svn.r3508 for OlexSys, GUI svn.r5506)
;
_audit_update_record
;
2023-12-29 deposited with the CCDC.	2024-02-07 downloaded from the CCDC.
;
_cell_angle_alpha 90
_cell_angle_beta 104.280(2)
_cell_angle_gamma 90
_cell_formula_units_Z 4
_cell_length_a 7.2532(4)
_cell_length_b 12.1486(8)
_cell_length_c 13.3337(8)
_cell_measurement_reflns_used 5502
_cell_measurement_temperature 181
_cell_measurement_theta_max 27.48
_cell_measurement_theta_min 2.30
_cell_volume 1138.61(12)
_computing_cell_refinement 'SAINT V8.40A (?, 2016)'
_computing_data_reduction 'SAINT V8.40A (?, 2016)'
_computing_molecular_graphics 'Olex2 (Dolomanov et al., 2009)'
_computing_publication_material 'Olex2 (Dolomanov et al., 2009)'
_computing_structure_refinement 'ShelXL (Sheldrick, 2015)'
_computing_structure_solution 'ShelXS (Sheldrick, 2008)'
_diffrn_ambient_temperature 181.0
_diffrn_measured_fraction_theta_full 0.982
_diffrn_measured_fraction_theta_max 0.979
_diffrn_measurement_device_type 'CCD area detector'
_diffrn_measurement_method 'phi and omega scans'
_diffrn_radiation_monochromator graphite
_diffrn_radiation_type MoK\a
_diffrn_radiation_wavelength 0.71073
_diffrn_reflns_av_R_equivalents 0.0490
_diffrn_reflns_av_unetI/netI 0.0433
_diffrn_reflns_Laue_measured_fraction_full 0.982
_diffrn_reflns_Laue_measured_fraction_max 0.979
_diffrn_reflns_limit_h_max 8
_diffrn_reflns_limit_h_min -9
_diffrn_reflns_limit_k_max 15
_diffrn_reflns_limit_k_min -12
_diffrn_reflns_limit_l_max 17
_diffrn_reflns_limit_l_min -17
_diffrn_reflns_number 10654
_diffrn_reflns_point_group_measured_fraction_full 0.982
_diffrn_reflns_point_group_measured_fraction_max 0.979
_diffrn_reflns_theta_full 25.242
_diffrn_reflns_theta_max 27.532
_diffrn_reflns_theta_min 2.301
_exptl_absorpt_coefficient_mu 0.406
_exptl_absorpt_correction_T_max 0.7456
_exptl_absorpt_correction_T_min 0.6427
_exptl_absorpt_correction_type multi-scan
_exptl_absorpt_process_details
'SADABS-2016/2 (Bruker,2016/2) was used for absorption correction. wR2(int) was 0.1221 before and 0.0663 after correction. The Ratio of minimum to maximum transmission is 0.8620. The \l/2 correction factor is Not present.'
_exptl_crystal_colour 'clear light colourless'
_exptl_crystal_colour_lustre clear
_exptl_crystal_colour_modifier light
_exptl_crystal_colour_primary colourless
_exptl_crystal_density_diffrn 1.987
_exptl_crystal_description block
_exptl_crystal_F_000 688
_exptl_crystal_size_max 0.02
_exptl_crystal_size_mid 0.02
_exptl_crystal_size_min 0.02
_refine_diff_density_max 0.308
_refine_diff_density_min -0.457
_refine_diff_density_rms 0.063
_refine_ls_extinction_method none
_refine_ls_goodness_of_fit_ref 1.040
_refine_ls_hydrogen_treatment constr
_refine_ls_matrix_type full
_refine_ls_number_parameters 199
_refine_ls_number_reflns 2577
_refine_ls_number_restraints 0
_refine_ls_restrained_S_all 1.040
_refine_ls_R_factor_all 0.0476
_refine_ls_R_factor_gt 0.0365
_refine_ls_shift/su_max 0.000
_refine_ls_shift/su_mean 0.000
_refine_ls_structure_factor_coef Fsqd
_refine_ls_weighting_details 'w=1/[\s^2^(Fo^2^)+(0.0399P)^2^+0.8123P] where P=(Fo^2^+2Fc^2^)/3'
_refine_ls_weighting_scheme calc
_refine_ls_wR_factor_gt 0.0887
_refine_ls_wR_factor_ref 0.0982
_reflns_Friedel_coverage 0.000
_reflns_number_gt 2166
_reflns_number_total 2577
_reflns_threshold_expression 'I > 2\s(I)'
_cod_data_source_file d4ce00006d2.cif
_cod_data_source_block 1
_cod_depositor_comments 'Adding full bibliography for 7248105--7248106.cif.'
_cod_database_code 7248106
_shelx_shelxl_version_number 2017/1
_shelx_space_group_comment
;
The symmetry employed for this shelxl refinement is uniquely defined
by the following loop, which should always be used as a source of
symmetry information in preference to the above space-group names.
They are only intended as comments.
;
_olex2_refinement_description
;
1. Fixed Uiso
 At 1.2 times of:
  All N(H) groups, All N(H,H) groups
2.a Aromatic/amide H refined with riding coordinates:
 N2(H2)
2.b X=CH2 refined with riding coordinates:
 N4(H4A,H4B), N6(H6A,H6B)
;
_olex2_submission_special_instructions 'No special instructions were received'

loop_
_space_group_symop_operation_xyz
'x, y, z'
'-x, y+1/2, -z+1/2'
'-x, -y, -z'
'x, -y-1/2, z-1/2'

loop_
_atom_site_label
_atom_site_type_symbol
_atom_site_fract_x
_atom_site_fract_y
_atom_site_fract_z
_atom_site_U_iso_or_equiv
_atom_site_adp_type
_atom_site_occupancy
_atom_site_site_symmetry_order
_atom_site_calc_flag
_atom_site_refinement_flags_posn
_atom_site_refinement_flags_adp
_atom_site_refinement_flags_occupancy
_atom_site_disorder_assembly
_atom_site_disorder_group
Cl1 Cl 0.06598(6) 0.65298(4) 0.12588(3) 0.02073(14) Uani 1 1 d . . . . .
O1 O -0.40478(18) 0.67324(12) -0.30738(10) 0.0266(3) Uani 1 1 d . . . . .
N2 N 0.1786(2) 0.65293(13) -0.11760(11) 0.0190(3) Uani 1 1 d . . . . .
H2 H 0.118507 0.694196 -0.081641 0.023 Uiso 1 1 calc R . . . .
O3 O 0.0944(2) 0.74587(12) 0.06343(11) 0.0292(3) Uani 1 1 d . . . . .
N4 N 0.4451(2) 0.43754(14) -0.26304(13) 0.0251(4) Uani 1 1 d . . . . .
H4A H 0.563526 0.416547 -0.237549 0.030 Uiso 1 1 calc R . . . .
H4B H 0.377820 0.408473 -0.321026 0.030 Uiso 1 1 calc R . . . .
N5 N 0.0727(2) 0.50123(13) -0.35061(12) 0.0202(3) Uani 1 1 d . . . . .
N6 N 0.4640(2) 0.68513(14) 0.00006(12) 0.0249(4) Uani 1 1 d . . . . .
H6A H 0.586488 0.672933 0.024579 0.030 Uiso 1 1 calc R . . . .
H6B H 0.405164 0.733108 0.030651 0.030 Uiso 1 1 calc R . . . .
N7 N 0.1821(2) 0.54202(13) -0.25896(11) 0.0185(3) Uani 1 1 d . . . . .
N8 N -0.2471(2) 0.67607(13) -0.24701(12) 0.0199(3) Uani 1 1 d . . . . .
N9 N 0.4602(2) 0.55931(13) -0.12775(12) 0.0211(3) Uani 1 1 d . . . . .
O10 O -0.3066(2) 0.60903(13) -0.50010(11) 0.0330(4) Uani 1 1 d . . . . .
O11 O -0.20802(19) 0.72811(12) -0.16490(10) 0.0274(3) Uani 1 1 d . . . . .
O12 O 0.1313(2) 0.55453(13) 0.08796(12) 0.0360(4) Uani 1 1 d . . . . .
C13 C 0.0856(2) 0.60910(15) -0.20869(13) 0.0175(4) Uani 1 1 d . . . . .
O14 O -0.2807(2) 0.43291(13) -0.47461(12) 0.0384(4) Uani 1 1 d . . . . .
C15 C 0.3691(2) 0.51194(16) -0.21476(14) 0.0201(4) Uani 1 1 d . . . . .
N16 N -0.2400(2) 0.52767(14) -0.45031(12) 0.0229(4) Uani 1 1 d . . . . .
O17 O 0.1736(2) 0.67062(13) 0.23074(11) 0.0355(4) Uani 1 1 d . . . . .
O18 O -0.1321(2) 0.64513(14) 0.12467(12) 0.0355(4) Uani 1 1 d . . . . .
C19 C -0.0973(2) 0.61511(15) -0.27081(13) 0.0176(4) Uani 1 1 d . . . . .
C20 C 0.3693(2) 0.63181(16) -0.08209(13) 0.0195(4) Uani 1 1 d . . . . .
C21 C -0.0924(2) 0.54726(16) -0.35593(14) 0.0190(4) Uani 1 1 d . . . . .

loop_
_atom_site_aniso_label
_atom_site_aniso_U_11
_atom_site_aniso_U_22
_atom_site_aniso_U_33
_atom_site_aniso_U_23
_atom_site_aniso_U_13
_atom_site_aniso_U_12
Cl1 0.0192(2) 0.0221(3) 0.0213(2) 0.00025(17) 0.00591(17) 0.00188(16)
O1 0.0157(6) 0.0377(9) 0.0249(7) 0.0032(6) 0.0020(5) 0.0022(5)
N2 0.0187(7) 0.0222(9) 0.0157(7) -0.0005(6) 0.0032(6) 0.0021(6)
O3 0.0359(8) 0.0229(8) 0.0321(8) 0.0054(6) 0.0148(6) 0.0025(6)
N4 0.0194(7) 0.0255(9) 0.0279(8) -0.0041(7) 0.0009(6) 0.0064(6)
N5 0.0188(7) 0.0204(8) 0.0199(7) -0.0016(6) 0.0015(6) -0.0004(6)
N6 0.0193(8) 0.0285(9) 0.0240(8) -0.0035(7) -0.0004(6) -0.0015(6)
N7 0.0166(7) 0.0198(8) 0.0176(7) -0.0003(6) 0.0016(6) 0.0018(6)
N8 0.0174(7) 0.0232(9) 0.0190(7) 0.0030(6) 0.0044(6) 0.0023(6)
N9 0.0174(7) 0.0219(9) 0.0224(8) -0.0007(6) 0.0021(6) 0.0012(6)
O10 0.0311(8) 0.0401(9) 0.0233(7) -0.0007(7) -0.0020(6) 0.0123(7)
O11 0.0277(7) 0.0308(8) 0.0231(7) -0.0072(6) 0.0052(5) 0.0053(6)
O12 0.0511(9) 0.0218(8) 0.0404(9) -0.0033(7) 0.0216(7) 0.0063(7)
C13 0.0192(8) 0.0161(9) 0.0174(8) 0.0023(7) 0.0045(7) 0.0004(7)
O14 0.0387(9) 0.0337(10) 0.0387(9) -0.0095(7) 0.0014(7) -0.0120(7)
C15 0.0174(8) 0.0207(10) 0.0220(9) 0.0040(8) 0.0044(7) 0.0015(7)
N16 0.0180(7) 0.0290(10) 0.0211(8) -0.0046(7) 0.0035(6) -0.0006(6)
O17 0.0348(8) 0.0431(10) 0.0243(7) -0.0034(7) -0.0011(6) 0.0068(7)
O18 0.0194(7) 0.0450(10) 0.0423(9) 0.0087(7) 0.0080(6) -0.0003(6)
C19 0.0172(8) 0.0177(9) 0.0182(8) 0.0006(7) 0.0046(7) -0.0002(7)
C20 0.0191(8) 0.0207(10) 0.0181(8) 0.0061(7) 0.0031(7) -0.0007(7)
C21 0.0187(8) 0.0175(9) 0.0195(8) 0.0020(7) 0.0023(7) -0.0020(7)

loop_
_atom_type_symbol
_atom_type_description
_atom_type_scat_dispersion_real
_atom_type_scat_dispersion_imag
_atom_type_scat_source
C C 0.0033 0.0016 'International Tables Vol C Tables 4.2.6.8 and 6.1.1.4'
H H 0.0000 0.0000 'International Tables Vol C Tables 4.2.6.8 and 6.1.1.4'
Cl Cl 0.1484 0.1585 'International Tables Vol C Tables 4.2.6.8 and 6.1.1.4'
N N 0.0061 0.0033 'International Tables Vol C Tables 4.2.6.8 and 6.1.1.4'
O O 0.0106 0.0060 'International Tables Vol C Tables 4.2.6.8 and 6.1.1.4'

loop_
_geom_angle_atom_site_label_1
_geom_angle_atom_site_label_2
_geom_angle_atom_site_label_3
_geom_angle
_geom_angle_site_symmetry_1
_geom_angle_site_symmetry_3
_geom_angle_publ_flag
O12 Cl1 O3 110.09(9) . . ?
O12 Cl1 O17 108.76(10) . . ?
O12 Cl1 O18 111.08(10) . . ?
O17 Cl1 O3 108.84(9) . . ?
O18 Cl1 O3 109.23(9) . . ?
O18 Cl1 O17 108.79(10) . . ?
C13 N2 C20 118.45(16) . . ?
C21 N5 N7 102.37(15) . . ?
N5 N7 C15 124.89(15) . . ?
C13 N7 N5 113.64(14) . . ?
C13 N7 C15 121.23(15) . . ?
O1 N8 O11 124.72(16) . . ?
O1 N8 C19 118.82(15) . . ?
O11 N8 C19 116.46(15) . . ?
C15 N9 C20 119.57(16) . . ?
N2 C13 N7 118.64(15) . . ?
N2 C13 C19 135.57(17) . . ?
N7 C13 C19 105.78(15) . . ?
N4 C15 N7 117.35(16) . . ?
N4 C15 N9 123.68(17) . . ?
N9 C15 N7 118.96(17) . . ?
O10 N16 C21 116.43(16) . . ?
O14 N16 O10 125.81(16) . . ?
O14 N16 C21 117.69(16) . . ?
C13 C19 N8 124.77(16) . . ?
C13 C19 C21 103.94(15) . . ?
C21 C19 N8 131.28(16) . . ?
N6 C20 N2 118.17(17) . . ?
N6 C20 N9 119.42(16) . . ?
N9 C20 N2 122.41(16) . . ?
N5 C21 N16 116.42(16) . . ?
N5 C21 C19 114.25(15) . . ?
C19 C21 N16 129.20(16) . . ?

loop_
_geom_bond_atom_site_label_1
_geom_bond_atom_site_label_2
_geom_bond_distance
_geom_bond_site_symmetry_2
_geom_bond_publ_flag
Cl1 O3 1.4470(14) . ?
Cl1 O12 1.4243(15) . ?
Cl1 O17 1.4394(15) . ?
Cl1 O18 1.4358(14) . ?
O1 N8 1.226(2) . ?
N2 C13 1.345(2) . ?
N2 C20 1.371(2) . ?
N4 C15 1.308(2) . ?
N5 N7 1.375(2) . ?
N5 C21 1.307(2) . ?
N6 C20 1.312(2) . ?
N7 C13 1.355(2) . ?
N7 C15 1.388(2) . ?
N8 O11 1.235(2) . ?
N8 C19 1.415(2) . ?
N9 C15 1.317(2) . ?
N9 C20 1.334(2) . ?
O10 N16 1.222(2) . ?
C13 C19 1.381(2) . ?
O14 N16 1.213(2) . ?
N16 C21 1.457(2) . ?
C19 C21 1.410(3) . ?
